data_4131753
loop_
_publ_author_name
'Wang, Lei'
'Li, Jing'
'Zhang, Li'
'Fang, Yong'
'Chen, Chao'
'Zhao, Yue'
'Song, You'
'Deng, Liang'
'Tan, Gengwen'
'Wang, Xinping'
'Power, Philip P.'

_publ_section_title
;
 Isolable Borane-Based Diradical and Triradical Fused by a Diamagnetic
 Transition Metal Ion.
;
_journal_issue 49
_journal_name_full 'Journal of the American Chemical Society'
_journal_page_first 17723
_journal_page_last 17726
_journal_paper_doi 10.1021/jacs.7b10141
_journal_volume 139
_journal_year 2017
_chemical_formula_moiety 'C138 H150 B6 Fe N6, C20 H40 K O8, 4(C4 H8 O)'
_chemical_formula_sum 'C174 H222 B6 Fe K N6 O12'
_chemical_formula_weight 2749.37
_space_group_crystal_system monoclinic
_space_group_IT_number 15
_space_group_name_Hall '-C 2yc'
_space_group_name_H-M_alt 'C 1 2/c 1'
_atom_sites_solution_hydrogens geom
_audit_creation_method SHELXL-2014/7
_cell_angle_alpha 90
_cell_angle_beta 105.974(2)
_cell_angle_gamma 90
_cell_formula_units_Z 4
_cell_length_a 29.6500(18)
_cell_length_b 17.6690(12)
_cell_length_c 31.499(2)
_cell_measurement_reflns_used 9800
_cell_measurement_temperature 153(2)
_cell_measurement_theta_max 27.56
_cell_measurement_theta_min 2.43
_cell_volume 15864.7(18)
_computing_cell_refinement 'Bruker SAINT'
_computing_data_collection 'Bruker APEX2'
_computing_data_reduction 'Bruker SAINT'
_computing_molecular_graphics 'Ortep 3v2'
_computing_structure_refinement 'SHELXL-2014/7 (Sheldrick, 2014)'
_computing_structure_solution 'SHELXL-2014/7 (Sheldrick, 2014)'
_diffrn_ambient_temperature 153(2)
_diffrn_measured_fraction_theta_full 0.996
_diffrn_measured_fraction_theta_max 0.996
_diffrn_measurement_device_type 'PHOTON100 CMOS detector'
_diffrn_measurement_method '\f and \w scans'
_diffrn_radiation_type MoK\a
_diffrn_radiation_wavelength 0.71073
_diffrn_reflns_av_R_equivalents 0.0264
_diffrn_reflns_av_unetI/netI 0.0245
_diffrn_reflns_Laue_measured_fraction_full 0.996
_diffrn_reflns_Laue_measured_fraction_max 0.996
_diffrn_reflns_limit_h_max 35
_diffrn_reflns_limit_h_min -35
_diffrn_reflns_limit_k_max 14
_diffrn_reflns_limit_k_min -21
_diffrn_reflns_limit_l_max 37
_diffrn_reflns_limit_l_min -37
_diffrn_reflns_number 54151
_diffrn_reflns_point_group_measured_fraction_full 0.996
_diffrn_reflns_point_group_measured_fraction_max 0.996
_diffrn_reflns_theta_full 25.010
_diffrn_reflns_theta_max 25.010
_diffrn_reflns_theta_min 2.305
_exptl_absorpt_coefficient_mu 0.182
_exptl_absorpt_correction_T_max 0.7456
_exptl_absorpt_correction_T_min 0.6746
_exptl_absorpt_correction_type multi-scan
_exptl_absorpt_process_details 'SADABS (Bruker, 2014)'
_exptl_crystal_colour brown
_exptl_crystal_density_diffrn 1.151
_exptl_crystal_density_method 'not measured'
_exptl_crystal_description block
_exptl_crystal_F_000 5916
_exptl_crystal_size_max 0.200
_exptl_crystal_size_mid 0.180
_exptl_crystal_size_min 0.160
_refine_diff_density_max 1.689
_refine_diff_density_min -0.895
_refine_diff_density_rms 0.063
_refine_ls_extinction_method none
_refine_ls_goodness_of_fit_ref 1.030
_refine_ls_hydrogen_treatment constr
_refine_ls_matrix_type full
_refine_ls_number_parameters 967
_refine_ls_number_reflns 13930
_refine_ls_number_restraints 3379
_refine_ls_restrained_S_all 1.092
_refine_ls_R_factor_all 0.0721
_refine_ls_R_factor_gt 0.0626
_refine_ls_shift/su_max 0.003
_refine_ls_shift/su_mean 0.000
_refine_ls_structure_factor_coef Fsqd
_refine_ls_weighting_details 'w=1/[\s^2^(Fo^2^)+(0.0940P)^2^+48.5800P] where P=(Fo^2^+2Fc^2^)/3'
_refine_ls_weighting_scheme calc
_refine_ls_wR_factor_gt 0.1731
_refine_ls_wR_factor_ref 0.1844
_reflns_Friedel_coverage 0.000
_reflns_number_gt 12031
_reflns_number_total 13930
_reflns_threshold_expression 'I > 2\s(I)'
_cod_data_source_file ja7b10141_si_003.cif
_cod_data_source_block 2_a
_cod_original_cell_volume 15864.9(18)
_cod_original_sg_symbol_H-M 'C 2/c'
_cod_database_code 4131753
_shelx_shelxl_version_number 2014/7
_shelx_space_group_comment
;
The symmetry employed for this shelxl refinement is uniquely defined
by the following loop, which should always be used as a source of
symmetry information in preference to the above space-group names.
They are only intended as comments.
;
_shelx_estimated_absorpt_t_min 0.964
_shelx_estimated_absorpt_t_max 0.971

loop_
_space_group_symop_operation_xyz
'x, y, z'
'-x, y, -z+1/2'
'x+1/2, y+1/2, z'
'-x+1/2, y+1/2, -z+1/2'
'-x, -y, -z'
'x, -y, z-1/2'
'-x+1/2, -y+1/2, -z'
'x+1/2, -y+1/2, z-1/2'

loop_
_atom_site_label
_atom_site_type_symbol
_atom_site_fract_x
_atom_site_fract_y
_atom_site_fract_z
_atom_site_U_iso_or_equiv
_atom_site_adp_type
_atom_site_occupancy
_atom_site_site_symmetry_order
_atom_site_calc_flag
_atom_site_refinement_flags_posn
_atom_site_refinement_flags_adp
_atom_site_refinement_flags_occupancy
_atom_site_disorder_assembly
_atom_site_disorder_group
Fe1 Fe 0.5000 0.21928(2) 0.7500 0.01500(13) Uani 1 2 d S TU P . .
K2 K 0.7500 0.2500 0.5000 0.0325(2) Uani 1 2 d S U P . .
N2 N 0.51779(6) 0.30335(11) 0.71706(6) 0.0176(4) Uani 1 1 d . U . . .
N3 N 0.51540(6) 0.13528(11) 0.71568(6) 0.0168(4) Uani 1 1 d . U . . .
N1 N 0.56578(7) 0.22538(11) 0.78194(6) 0.0179(4) Uani 1 1 d . U . . .
O1 O 0.77328(9) 0.40065(13) 0.49092(8) 0.0498(6) Uani 1 1 d . U . . .
C10 C 0.49078(8) 0.33972(13) 0.68213(8) 0.0199(5) Uani 1 1 d . U . . .
H10 H 0.4620 0.3163 0.6670 0.024 Uiso 1 1 calc R U . . .
O3 O 0.65475(8) 0.20785(15) 0.48624(8) 0.0540(6) Uani 1 1 d . U . . .
C6 C 0.56008(8) 0.33618(13) 0.73962(8) 0.0192(5) Uani 1 1 d . U . . .
C51 C 0.51023(8) 0.06379(13) 0.73194(7) 0.0186(5) Uani 1 1 d . U . . .
C5 C 0.58701(8) 0.29266(13) 0.77531(8) 0.0186(4) Uani 1 1 d . U . . .
O2 O 0.67920(8) 0.35121(14) 0.46000(8) 0.0537(6) Uani 1 1 d . U . . .
C47 C 0.53536(8) 0.14110(13) 0.68282(7) 0.0193(5) Uani 1 1 d . U . . .
H47 H 0.5379 0.1904 0.6716 0.023 Uiso 1 1 calc R U . . .
C9 C 0.50123(9) 0.40979(14) 0.66565(8) 0.0232(5) Uani 1 1 d . U . . .
C48 C 0.55309(9) 0.08036(14) 0.66322(8) 0.0231(5) Uani 1 1 d . U . . .
O5 O 0.28753(10) 0.46247(15) 0.69234(9) 0.0615(7) Uani 1 1 d . U . . .
C49 C 0.54639(9) 0.00755(14) 0.67998(8) 0.0254(5) Uani 1 1 d . U . . .
H49 H 0.5567 -0.0362 0.6678 0.030 Uiso 1 1 calc R U . . .
C1 C 0.59193(8) 0.17254(13) 0.80719(8) 0.0197(5) Uani 1 1 d . U . . .
H1 H 0.5773 0.1257 0.8100 0.024 Uiso 1 1 calc R U . . .
C3 C 0.65830(8) 0.25461(14) 0.82849(8) 0.0232(5) Uani 1 1 d . U . . .
H3 H 0.6890 0.2661 0.8463 0.028 Uiso 1 1 calc R U . . .
C2 C 0.63964(8) 0.18044(14) 0.83016(8) 0.0218(5) Uani 1 1 d . U . . .
C4 C 0.63284(8) 0.30927(13) 0.80171(8) 0.0213(5) Uani 1 1 d . U . . .
H4 H 0.6458 0.3582 0.8008 0.026 Uiso 1 1 calc R U . . .
C52 C 0.59107(9) 0.17966(15) 0.61855(8) 0.0249(5) Uani 1 1 d . U . . .
C29 C 0.41575(9) 0.40811(14) 0.60724(8) 0.0267(5) Uani 1 1 d . U . . .
C50 C 0.52540(9) -0.00057(14) 0.71335(8) 0.0238(5) Uani 1 1 d . U . . .
H50 H 0.5211 -0.0496 0.7240 0.029 Uiso 1 1 calc R U . . .
C39 C 0.48746(9) 0.59309(15) 0.64354(9) 0.0282(5) Uani 1 1 d . U . . .
C61 C 0.59726(10) 0.02472(15) 0.60503(8) 0.0277(5) Uani 1 1 d . U . . .
C38 C 0.47512(9) 0.53184(14) 0.61385(8) 0.0245(5) Uani 1 1 d . U . . .
C11 C 0.63937(9) 0.03372(15) 0.85014(9) 0.0276(5) Uani 1 1 d . U . . .
C20 C 0.72298(9) 0.11492(14) 0.87155(9) 0.0284(5) Uani 1 1 d . U . . .
C8 C 0.54593(9) 0.44065(14) 0.68860(8) 0.0255(5) Uani 1 1 d . U . . .
H8 H 0.5561 0.4865 0.6785 0.031 Uiso 1 1 calc R U . . .
C30 C 0.37428(9) 0.43779(15) 0.61444(9) 0.0293(5) Uani 1 1 d . U . . .
C7 C 0.57409(9) 0.40546(14) 0.72469(8) 0.0244(5) Uani 1 1 d . U . . .
H7 H 0.6033 0.4275 0.7399 0.029 Uiso 1 1 calc R U . . .
C16 C 0.60599(9) 0.02205(16) 0.87372(10) 0.0328(6) Uani 1 1 d . U . . .
C53 C 0.61609(9) 0.22948(15) 0.65168(8) 0.0257(5) Uani 1 1 d . U . . .
C43 C 0.47535(9) 0.54527(15) 0.56948(9) 0.0285(5) Uani 1 1 d . U . . .
C58 C 0.64108(10) 0.20312(16) 0.69801(9) 0.0302(6) Uani 1 1 d . U . . .
H58A H 0.6751 0.2061 0.7025 0.045 Uiso 1 1 calc R U . . .
H58B H 0.6322 0.1507 0.7019 0.045 Uiso 1 1 calc R U . . .
H58C H 0.6321 0.2356 0.7196 0.045 Uiso 1 1 calc R U . . .
C28 C 0.73639(10) 0.15974(18) 0.79836(10) 0.0380(6) Uani 1 1 d . U . . .
H28A H 0.7444 0.2127 0.7949 0.057 Uiso 1 1 calc R U . . .
H28B H 0.7023 0.1534 0.7880 0.057 Uiso 1 1 calc R U . . .
H28C H 0.7514 0.1274 0.7809 0.057 Uiso 1 1 calc R U . . .
C25 C 0.75342(9) 0.13777(15) 0.84641(10) 0.0328(6) Uani 1 1 d . U . . .
C66 C 0.56543(11) -0.02577(16) 0.57708(9) 0.0333(6) Uani 1 1 d . U . . .
C40 C 0.50138(10) 0.66215(15) 0.62954(10) 0.0331(6) Uani 1 1 d . U . . .
H40 H 0.5092 0.7028 0.6500 0.040 Uiso 1 1 calc R U . . .
C21 C 0.74395(10) 0.09551(16) 0.91629(10) 0.0349(6) Uani 1 1 d . U . . .
C12 C 0.64452(10) -0.02388(16) 0.82077(10) 0.0365(6) Uani 1 1 d . U . . .
C42 C 0.49035(10) 0.61411(17) 0.55712(10) 0.0339(6) Uani 1 1 d . U . . .
H42 H 0.4912 0.6209 0.5274 0.041 Uiso 1 1 calc R U . . .
C57 C 0.57253(10) 0.21014(16) 0.57572(9) 0.0321(6) Uani 1 1 d . U . . .
C62 C 0.64557(10) 0.01098(15) 0.61151(9) 0.0309(6) Uani 1 1 d . U . . .
C31 C 0.33139(10) 0.40202(17) 0.59708(10) 0.0381(6) Uani 1 1 d . U . . .
H31 H 0.3041 0.4227 0.6029 0.046 Uiso 1 1 calc R U . . .
C34 C 0.41186(11) 0.34068(16) 0.58251(9) 0.0341(6) Uani 1 1 d . U . . .
C33 C 0.36796(12) 0.30760(18) 0.56473(10) 0.0443(7) Uani 1 1 d . U . . .
H33 H 0.3659 0.2632 0.5473 0.053 Uiso 1 1 calc R U . . .
C44 C 0.48525(11) 0.58920(16) 0.69101(9) 0.0362(6) Uani 1 1 d . U . . .
H44A H 0.4769 0.5377 0.6976 0.054 Uiso 1 1 calc R U . . .
H44B H 0.4615 0.6248 0.6953 0.054 Uiso 1 1 calc R U . . .
H44C H 0.5159 0.6025 0.7108 0.054 Uiso 1 1 calc R U . . .
C54 C 0.61988(10) 0.30599(16) 0.64240(10) 0.0350(6) Uani 1 1 d . U . . .
H54 H 0.6364 0.3386 0.6654 0.042 Uiso 1 1 calc R U . . .
C15 C 0.58126(10) -0.04613(18) 0.86927(11) 0.0433(7) Uani 1 1 d . U . . .
H15 H 0.5599 -0.0538 0.8865 0.052 Uiso 1 1 calc R U . . .
C65 C 0.58167(12) -0.08487(17) 0.55603(10) 0.0405(7) Uani 1 1 d . U . . .
H65 H 0.5595 -0.1166 0.5364 0.049 Uiso 1 1 calc R U . . .
C32 C 0.32720(11) 0.33737(18) 0.57168(10) 0.0438(7) Uani 1 1 d . U . . .
B3 B 0.58027(10) 0.09440(17) 0.62879(9) 0.0250(6) Uani 1 1 d . U . . .
C64 C 0.62891(12) -0.09887(17) 0.56276(11) 0.0422(7) Uani 1 1 d . U . . .
C41 C 0.50407(9) 0.67315(16) 0.58668(10) 0.0342(6) Uani 1 1 d . U . . .
C67 C 0.68206(10) 0.06133(18) 0.64101(10) 0.0391(6) Uani 1 1 d . U . . .
H67A H 0.7134 0.0452 0.6399 0.059 Uiso 1 1 calc R U . . .
H67B H 0.6799 0.0576 0.6714 0.059 Uiso 1 1 calc R U . . .
H67C H 0.6767 0.1138 0.6309 0.059 Uiso 1 1 calc R U . . .
C22 C 0.79211(11) 0.09929(17) 0.93444(12) 0.0453(8) Uani 1 1 d . U . . .
H22 H 0.8050 0.0870 0.9647 0.054 Uiso 1 1 calc R U . . .
C55 C 0.60038(11) 0.33610(17) 0.60082(10) 0.0383(6) Uani 1 1 d . U . . .
C19 C 0.59428(11) 0.08155(19) 0.90327(11) 0.0427(7) Uani 1 1 d . U . . .
H19A H 0.5611 0.0955 0.8921 0.064 Uiso 1 1 calc R U . . .
H19B H 0.6139 0.1263 0.9036 0.064 Uiso 1 1 calc R U . . .
H19C H 0.6002 0.0615 0.9333 0.064 Uiso 1 1 calc R U . . .
B1 B 0.66757(10) 0.11098(17) 0.85158(9) 0.0248(5) Uani 1 1 d . U . . .
C35 C 0.37565(10) 0.50682(17) 0.64275(10) 0.0370(6) Uani 1 1 d . U . . .
H35A H 0.3437 0.5200 0.6432 0.056 Uiso 1 1 calc R U . . .
H35B H 0.3894 0.5492 0.6306 0.056 Uiso 1 1 calc R U . . .
H35C H 0.3947 0.4962 0.6729 0.056 Uiso 1 1 calc R U . . .
C63 C 0.66056(12) -0.05059(17) 0.59111(11) 0.0397(7) Uani 1 1 d . U . . .
H63 H 0.6932 -0.0598 0.5967 0.048 Uiso 1 1 calc R U . . .
B2 B 0.46446(10) 0.44918(16) 0.62879(9) 0.0245(5) Uani 1 1 d . U . . .
C56 C 0.57740(11) 0.28658(17) 0.56787(10) 0.0392(7) Uani 1 1 d . U . . .
H56 H 0.5645 0.3056 0.5389 0.047 Uiso 1 1 calc R U . . .
C26 C 0.71424(12) 0.0726(2) 0.94609(11) 0.0473(7) Uani 1 1 d . U . . .
H26A H 0.7344 0.0640 0.9760 0.071 Uiso 1 1 calc R U . . .
H26B H 0.6972 0.0260 0.9349 0.071 Uiso 1 1 calc R U . . .
H26C H 0.6918 0.1131 0.9467 0.071 Uiso 1 1 calc R U . . .
C60 C 0.54483(13) 0.1613(2) 0.53808(10) 0.0486(8) Uani 1 1 d . U . . .
H60A H 0.5141 0.1498 0.5424 0.073 Uiso 1 1 calc R U . . .
H60B H 0.5619 0.1140 0.5373 0.073 Uiso 1 1 calc R U . . .
H60C H 0.5406 0.1884 0.5101 0.073 Uiso 1 1 calc R U . . .
C23 C 0.82191(10) 0.12052(18) 0.90967(12) 0.0463(8) Uani 1 1 d . U . . .
C46 C 0.45975(12) 0.48507(19) 0.53457(9) 0.0410(7) Uani 1 1 d . U . . .
H46A H 0.4590 0.5062 0.5056 0.062 Uiso 1 1 calc R U . . .
H46B H 0.4283 0.4674 0.5342 0.062 Uiso 1 1 calc R U . . .
H46C H 0.4818 0.4425 0.5412 0.062 Uiso 1 1 calc R U . . .
C69 C 0.51297(11) -0.01733(19) 0.56758(10) 0.0421(7) Uani 1 1 d . U . . .
H69A H 0.4997 -0.0022 0.5367 0.063 Uiso 1 1 calc R U . . .
H69B H 0.5058 0.0214 0.5871 0.063 Uiso 1 1 calc R U . . .
H69C H 0.4993 -0.0657 0.5728 0.063 Uiso 1 1 calc R U . . .
C13 C 0.61818(12) -0.09036(18) 0.81667(12) 0.0468(7) Uani 1 1 d . U . . .
H13 H 0.6221 -0.1283 0.7966 0.056 Uiso 1 1 calc R U . . .
C24 C 0.80197(10) 0.13923(18) 0.86577(12) 0.0436(7) Uani 1 1 d . U . . .
H24 H 0.8219 0.1535 0.8482 0.052 Uiso 1 1 calc R U . . .
C37 C 0.45385(12) 0.30164(18) 0.57377(11) 0.0451(7) Uani 1 1 d . U . . .
H37A H 0.4567 0.2504 0.5862 0.068 Uiso 1 1 calc R U . . .
H37B H 0.4823 0.3305 0.5876 0.068 Uiso 1 1 calc R U . . .
H37C H 0.4497 0.2987 0.5419 0.068 Uiso 1 1 calc R U . . .
C71 C 0.73788(15) 0.44112(19) 0.45965(12) 0.0565(9) Uani 1 1 d . U . . .
H71A H 0.7363 0.4237 0.4294 0.068 Uiso 1 1 calc R U . . .
H71B H 0.7452 0.4959 0.4616 0.068 Uiso 1 1 calc R U . . .
C14 C 0.58661(11) -0.10246(18) 0.84103(12) 0.0482(8) Uani 1 1 d . U . . .
C17 C 0.67601(13) -0.0129(2) 0.79096(13) 0.0518(8) Uani 1 1 d . U . . .
H17A H 0.6785 -0.0606 0.7759 0.078 Uiso 1 1 calc R U . . .
H17B H 0.7072 0.0029 0.8086 0.078 Uiso 1 1 calc R U . . .
H17C H 0.6627 0.0261 0.7690 0.078 Uiso 1 1 calc R U . . .
C59 C 0.60348(15) 0.41974(19) 0.59188(14) 0.0575(9) Uani 1 1 d . U . . .
H59A H 0.6078 0.4269 0.5624 0.086 Uiso 1 1 calc R U . . .
H59B H 0.6302 0.4417 0.6141 0.086 Uiso 1 1 calc R U . . .
H59C H 0.5745 0.4448 0.5934 0.086 Uiso 1 1 calc R U . . .
C68 C 0.64546(15) -0.1644(2) 0.54007(15) 0.0620(10) Uani 1 1 d . U . . .
H68A H 0.6187 -0.1966 0.5259 0.093 Uiso 1 1 calc R U . . .
H68B H 0.6686 -0.1940 0.5619 0.093 Uiso 1 1 calc R U . . .
H68C H 0.6598 -0.1449 0.5177 0.093 Uiso 1 1 calc R U . . .
C45 C 0.52116(12) 0.74731(19) 0.57299(13) 0.0493(8) Uani 1 1 d . U . . .
H45A H 0.4996 0.7879 0.5756 0.074 Uiso 1 1 calc R U . . .
H45B H 0.5224 0.7438 0.5423 0.074 Uiso 1 1 calc R U . . .
H45C H 0.5526 0.7584 0.5922 0.074 Uiso 1 1 calc R U . . .
C79 C 0.25814(15) 0.4077(3) 0.70373(15) 0.0679(10) Uani 1 1 d . U . . .
H79A H 0.2576 0.3606 0.6866 0.081 Uiso 1 1 calc R U . . .
H79B H 0.2257 0.4270 0.6981 0.081 Uiso 1 1 calc R U . . .
C70 C 0.81935(15) 0.4135(2) 0.48682(13) 0.0591(9) Uani 1 1 d . U . . .
H70A H 0.8267 0.4683 0.4897 0.071 Uiso 1 1 calc R U . . .
H70B H 0.8213 0.3964 0.4575 0.071 Uiso 1 1 calc R U . . .
C75 C 0.64702(13) 0.1286(2) 0.47837(14) 0.0613(9) Uani 1 1 d . U . . .
H75A H 0.6512 0.1152 0.4492 0.074 Uiso 1 1 calc R U . . .
H75B H 0.6146 0.1154 0.4784 0.074 Uiso 1 1 calc R U . . .
C72 C 0.69223(15) 0.4277(2) 0.46911(14) 0.0612(9) Uani 1 1 d . U . . .
H72A H 0.6950 0.4392 0.5005 0.073 Uiso 1 1 calc R U . . .
H72B H 0.6680 0.4613 0.4505 0.073 Uiso 1 1 calc R U . . .
C27 C 0.87462(12) 0.1235(2) 0.92974(16) 0.0672(11) Uani 1 1 d . U . . .
H27A H 0.8904 0.1173 0.9064 0.101 Uiso 1 1 calc R U . . .
H27B H 0.8842 0.0828 0.9515 0.101 Uiso 1 1 calc R U . . .
H27C H 0.8833 0.1725 0.9443 0.101 Uiso 1 1 calc R U . . .
C36 C 0.28055(14) 0.2995(2) 0.55287(14) 0.0661(11) Uani 1 1 d . U . . .
H36A H 0.2695 0.2780 0.5769 0.099 Uiso 1 1 calc R U . . .
H36B H 0.2839 0.2589 0.5327 0.099 Uiso 1 1 calc R U . . .
H36C H 0.2578 0.3367 0.5367 0.099 Uiso 1 1 calc R U . . .
C76 C 0.29978(16) 0.5137(3) 0.72820(14) 0.0681(10) Uani 1 1 d . U . . .
H76A H 0.2769 0.5558 0.7234 0.082 Uiso 1 1 calc R U . . .
H76B H 0.3313 0.5352 0.7310 0.082 Uiso 1 1 calc R U . . .
C74 C 0.62356(14) 0.2534(3) 0.45375(16) 0.0704(10) Uani 1 1 d . U . . .
H74A H 0.5907 0.2421 0.4531 0.084 Uiso 1 1 calc R U . . .
H74B H 0.6277 0.2426 0.4242 0.084 Uiso 1 1 calc R U . . .
C78 C 0.27975(16) 0.3934(3) 0.75283(15) 0.0721(11) Uani 1 1 d . U . . .
H78A H 0.2557 0.3766 0.7672 0.086 Uiso 1 1 calc R U . . .
H78B H 0.3048 0.3547 0.7577 0.086 Uiso 1 1 calc R U . . .
C18 C 0.55767(15) -0.1746(2) 0.83536(16) 0.0702(11) Uani 1 1 d . U . . .
H18A H 0.5365 -0.1765 0.8054 0.105 Uiso 1 1 calc R U . . .
H18B H 0.5392 -0.1752 0.8568 0.105 Uiso 1 1 calc R U . . .
H18C H 0.5786 -0.2185 0.8402 0.105 Uiso 1 1 calc R U . . .
C77 C 0.29959(16) 0.4699(3) 0.77019(15) 0.0718(11) Uani 1 1 d . U . . .
H77A H 0.3317 0.4649 0.7901 0.086 Uiso 1 1 calc R U . . .
H77B H 0.2795 0.4952 0.7863 0.086 Uiso 1 1 calc R U . . .
C73 C 0.63423(14) 0.3339(3) 0.46524(16) 0.0713(10) Uani 1 1 d . U . . .
H73A H 0.6102 0.3666 0.4457 0.086 Uiso 1 1 calc R U . . .
H73B H 0.6339 0.3431 0.4962 0.086 Uiso 1 1 calc R U . . .
O6 O 0.17130(18) 0.2958(3) 0.7273(2) 0.1428(15) Uani 1 1 d . U . . .
C82 C 0.0898(2) 0.3059(4) 0.7000(3) 0.1181(19) Uani 1 1 d . U . . .
H82A H 0.0816 0.3425 0.7204 0.142 Uiso 1 1 calc R U . . .
H82B H 0.0638 0.3025 0.6725 0.142 Uiso 1 1 calc R U . . .
C80 C 0.1519(3) 0.2295(4) 0.7397(3) 0.1260(19) Uani 1 1 d . U . . .
H80A H 0.1593 0.2265 0.7723 0.151 Uiso 1 1 calc R U . . .
H80B H 0.1654 0.1845 0.7291 0.151 Uiso 1 1 calc R U . . .
C81 C 0.1019(3) 0.2314(5) 0.7206(3) 0.151(2) Uani 1 1 d . U . . .
H81A H 0.0856 0.2234 0.7438 0.181 Uiso 1 1 calc R U . . .
H81B H 0.0922 0.1909 0.6983 0.181 Uiso 1 1 calc R U . . .
C83 C 0.1360(3) 0.3259(5) 0.6906(3) 0.146(2) Uani 1 1 d . U . . .
H83A H 0.1380 0.3027 0.6626 0.176 Uiso 1 1 calc R U . . .
H83B H 0.1393 0.3815 0.6886 0.176 Uiso 1 1 calc R U . . .
O4A O 0.7687(3) 0.2919(4) 0.58525(19) 0.0955(14) Uani 0.555(4) 1 d D U P A 1
C84A C 0.7571(4) 0.2835(5) 0.6521(3) 0.0912(18) Uani 0.555(4) 1 d D U P A 1
H84A H 0.7798 0.2907 0.6814 0.109 Uiso 0.555(4) 1 calc R U P A 1
H84B H 0.7309 0.2518 0.6558 0.109 Uiso 0.555(4) 1 calc R U P A 1
C85A C 0.7400(3) 0.3540(5) 0.6338(3) 0.0815(16) Uani 0.555(4) 1 d D U P A 1
H85A H 0.7486 0.3948 0.6561 0.098 Uiso 0.555(4) 1 calc R U P A 1
H85B H 0.7055 0.3530 0.6216 0.098 Uiso 0.555(4) 1 calc R U P A 1
C86A C 0.7633(4) 0.3652(5) 0.5985(3) 0.0764(15) Uani 0.555(4) 1 d D U P A 1
H86A H 0.7434 0.3953 0.5739 0.092 Uiso 0.555(4) 1 calc R U P A 1
H86B H 0.7940 0.3906 0.6099 0.092 Uiso 0.555(4) 1 calc R U P A 1
C87A C 0.7791(4) 0.2482(5) 0.6231(3) 0.0870(17) Uani 0.555(4) 1 d D U P A 1
H87A H 0.8134 0.2458 0.6365 0.104 Uiso 0.555(4) 1 calc R U P A 1
H87B H 0.7670 0.1961 0.6163 0.104 Uiso 0.555(4) 1 calc R U P A 1
O4B O 0.7286(3) 0.3135(4) 0.5727(2) 0.0818(14) Uani 0.445(4) 1 d D U P A 2
C84B C 0.7781(4) 0.3161(7) 0.6426(4) 0.103(2) Uani 0.445(4) 1 d D U P A 2
H84C H 0.8050 0.2979 0.6325 0.124 Uiso 0.445(4) 1 calc R U P A 2
H84D H 0.7895 0.3406 0.6719 0.124 Uiso 0.445(4) 1 calc R U P A 2
C85B C 0.7453(5) 0.3664(5) 0.6090(4) 0.103(2) Uani 0.445(4) 1 d D U P A 2
H85C H 0.7193 0.3858 0.6200 0.123 Uiso 0.445(4) 1 calc R U P A 2
H85D H 0.7622 0.4096 0.6003 0.123 Uiso 0.445(4) 1 calc R U P A 2
C86B C 0.7167(4) 0.2519(5) 0.5954(3) 0.0766(16) Uani 0.445(4) 1 d D U P A 2
H86C H 0.7240 0.2039 0.5825 0.092 Uiso 0.445(4) 1 calc R U P A 2
H86D H 0.6826 0.2528 0.5927 0.092 Uiso 0.445(4) 1 calc R U P A 2
C87B C 0.7431(4) 0.2560(7) 0.6418(3) 0.0869(19) Uani 0.445(4) 1 d D U P A 2
H87C H 0.7586 0.2072 0.6522 0.104 Uiso 0.445(4) 1 calc R U P A 2
H87D H 0.7224 0.2699 0.6605 0.104 Uiso 0.445(4) 1 calc R U P A 2

loop_
_atom_site_aniso_label
_atom_site_aniso_U_11
_atom_site_aniso_U_22
_atom_site_aniso_U_33
_atom_site_aniso_U_23
_atom_site_aniso_U_13
_atom_site_aniso_U_12
Fe1 0.0148(2) 0.0129(2) 0.0169(2) 0.000 0.00344(17) 0.000
K2 0.0357(4) 0.0293(4) 0.0331(4) 0.0032(3) 0.0102(4) 0.0028(3)
N2 0.0168(9) 0.0159(9) 0.0199(9) -0.0011(7) 0.0047(7) 0.0004(7)
N3 0.0161(9) 0.0162(9) 0.0173(9) 0.0005(7) 0.0029(7) 0.0006(7)
N1 0.0179(9) 0.0168(9) 0.0190(9) -0.0002(7) 0.0051(7) 0.0001(7)
O1 0.0693(14) 0.0370(11) 0.0460(12) 0.0065(10) 0.0209(11) -0.0051(10)
C10 0.0208(10) 0.0179(10) 0.0205(11) 0.0000(9) 0.0047(9) 0.0007(9)
O3 0.0439(12) 0.0614(14) 0.0572(14) 0.0017(11) 0.0151(11) -0.0019(11)
C6 0.0182(10) 0.0174(10) 0.0217(11) -0.0010(9) 0.0051(9) -0.0002(9)
C51 0.0190(10) 0.0170(11) 0.0193(10) -0.0005(9) 0.0044(9) -0.0003(9)
C5 0.0193(10) 0.0152(10) 0.0218(11) -0.0013(8) 0.0065(9) -0.0004(8)
O2 0.0503(13) 0.0486(13) 0.0612(14) 0.0119(11) 0.0138(11) 0.0174(11)
C47 0.0193(10) 0.0187(10) 0.0192(10) 0.0019(9) 0.0042(8) -0.0020(9)
C9 0.0265(11) 0.0198(11) 0.0238(11) 0.0023(9) 0.0079(9) 0.0007(9)
C48 0.0249(11) 0.0228(11) 0.0225(11) -0.0011(9) 0.0081(9) 0.0000(9)
O5 0.0677(15) 0.0567(15) 0.0706(16) 0.0121(13) 0.0366(13) 0.0168(12)
C49 0.0316(12) 0.0206(11) 0.0270(12) -0.0039(9) 0.0132(10) 0.0014(10)
C1 0.0198(10) 0.0172(10) 0.0224(11) 0.0014(9) 0.0061(9) 0.0006(9)
C3 0.0191(11) 0.0242(12) 0.0242(11) -0.0014(9) 0.0026(9) -0.0025(9)
C2 0.0195(11) 0.0214(11) 0.0234(11) 0.0016(9) 0.0037(9) 0.0003(9)
C4 0.0209(11) 0.0180(11) 0.0245(11) -0.0010(9) 0.0052(9) -0.0029(9)
C52 0.0267(11) 0.0271(12) 0.0240(11) 0.0017(9) 0.0123(9) 0.0011(10)
C29 0.0325(12) 0.0239(11) 0.0205(11) 0.0067(9) 0.0021(10) 0.0010(10)
C50 0.0300(12) 0.0164(11) 0.0268(12) 0.0002(9) 0.0109(10) -0.0004(9)
C39 0.0282(12) 0.0234(12) 0.0338(13) 0.0065(10) 0.0096(10) 0.0044(10)
C61 0.0376(13) 0.0254(12) 0.0264(12) 0.0003(10) 0.0191(10) -0.0028(10)
C38 0.0238(11) 0.0232(11) 0.0263(11) 0.0072(9) 0.0067(9) 0.0049(9)
C11 0.0203(11) 0.0234(12) 0.0357(13) 0.0084(10) 0.0019(10) 0.0039(9)
C20 0.0230(11) 0.0211(11) 0.0373(13) 0.0020(10) 0.0021(10) 0.0023(9)
C8 0.0267(12) 0.0196(11) 0.0299(12) 0.0061(10) 0.0074(10) -0.0026(9)
C30 0.0312(12) 0.0258(12) 0.0277(12) 0.0090(10) 0.0027(10) -0.0014(10)
C7 0.0223(11) 0.0217(11) 0.0277(12) 0.0015(9) 0.0043(9) -0.0043(9)
C16 0.0252(12) 0.0312(13) 0.0390(14) 0.0115(11) 0.0039(10) 0.0012(10)
C53 0.0268(12) 0.0277(12) 0.0259(12) 0.0012(10) 0.0126(10) -0.0004(10)
C43 0.0258(12) 0.0316(13) 0.0287(12) 0.0093(10) 0.0087(10) 0.0061(10)
C58 0.0320(13) 0.0334(13) 0.0250(12) -0.0029(10) 0.0075(10) -0.0022(11)
C28 0.0322(13) 0.0394(15) 0.0459(15) 0.0030(12) 0.0169(12) -0.0003(12)
C25 0.0242(12) 0.0269(12) 0.0463(14) 0.0013(11) 0.0079(11) 0.0023(10)
C66 0.0454(14) 0.0304(13) 0.0318(13) -0.0043(11) 0.0234(11) -0.0089(11)
C40 0.0316(13) 0.0227(12) 0.0450(15) 0.0065(11) 0.0106(11) 0.0029(11)
C21 0.0301(13) 0.0270(13) 0.0399(14) 0.0036(11) -0.0033(11) 0.0017(11)
C12 0.0315(13) 0.0273(13) 0.0480(15) 0.0008(12) 0.0062(12) 0.0006(11)
C42 0.0302(13) 0.0393(14) 0.0341(13) 0.0175(12) 0.0117(11) 0.0063(11)
C57 0.0351(13) 0.0350(14) 0.0271(12) 0.0044(11) 0.0102(11) 0.0024(11)
C62 0.0404(14) 0.0262(12) 0.0322(13) 0.0033(10) 0.0203(11) 0.0025(11)
C31 0.0342(14) 0.0349(14) 0.0391(14) 0.0155(12) 0.0000(12) -0.0017(12)
C34 0.0457(15) 0.0269(13) 0.0251(12) 0.0018(10) 0.0019(11) 0.0004(11)
C33 0.0579(18) 0.0325(14) 0.0320(14) 0.0021(12) -0.0052(13) -0.0080(13)
C44 0.0486(15) 0.0277(13) 0.0336(14) -0.0013(11) 0.0134(12) -0.0027(12)
C54 0.0387(14) 0.0306(13) 0.0392(14) -0.0011(11) 0.0164(11) -0.0035(11)
C15 0.0300(14) 0.0405(16) 0.0571(17) 0.0182(14) 0.0081(13) -0.0033(12)
C65 0.0585(17) 0.0319(14) 0.0424(15) -0.0103(12) 0.0325(13) -0.0141(13)
C32 0.0439(16) 0.0377(15) 0.0365(14) 0.0131(12) -0.0112(12) -0.0102(13)
B3 0.0267(13) 0.0273(13) 0.0216(12) -0.0008(10) 0.0079(10) -0.0009(11)
C64 0.0621(17) 0.0278(13) 0.0498(16) -0.0050(12) 0.0373(14) -0.0045(13)
C41 0.0268(12) 0.0310(13) 0.0454(15) 0.0186(12) 0.0108(11) 0.0057(11)
C67 0.0347(14) 0.0398(15) 0.0442(15) -0.0004(13) 0.0131(12) 0.0062(12)
C22 0.0351(15) 0.0318(14) 0.0541(17) 0.0039(13) -0.0126(13) 0.0025(12)
C55 0.0436(15) 0.0318(14) 0.0436(15) 0.0094(12) 0.0184(12) 0.0026(12)
C19 0.0376(14) 0.0454(16) 0.0489(16) 0.0090(13) 0.0186(13) 0.0005(13)
B1 0.0234(12) 0.0253(13) 0.0252(12) 0.0011(10) 0.0061(10) -0.0004(11)
C35 0.0341(14) 0.0352(14) 0.0442(15) 0.0010(12) 0.0149(12) 0.0019(12)
C63 0.0496(16) 0.0304(14) 0.0497(16) 0.0029(12) 0.0314(13) 0.0058(12)
B2 0.0306(13) 0.0233(13) 0.0214(12) 0.0017(10) 0.0104(10) 0.0033(11)
C56 0.0463(15) 0.0387(15) 0.0345(14) 0.0137(12) 0.0141(12) 0.0070(12)
C26 0.0456(16) 0.0494(17) 0.0380(15) 0.0108(13) -0.0035(13) -0.0035(14)
C60 0.0605(18) 0.0500(17) 0.0286(14) 0.0041(13) 0.0009(13) -0.0004(15)
C23 0.0253(13) 0.0316(14) 0.0704(19) -0.0002(14) -0.0062(13) 0.0031(12)
C46 0.0509(16) 0.0476(16) 0.0265(13) 0.0028(12) 0.0139(12) -0.0058(13)
C69 0.0451(15) 0.0460(16) 0.0401(15) -0.0148(13) 0.0200(13) -0.0132(13)
C13 0.0456(16) 0.0286(14) 0.0602(18) -0.0025(13) 0.0047(14) -0.0041(13)
C24 0.0265(13) 0.0358(15) 0.0678(19) 0.0007(14) 0.0119(13) -0.0007(12)
C37 0.0587(17) 0.0355(15) 0.0380(15) -0.0063(12) 0.0079(13) 0.0070(13)
C71 0.086(2) 0.0318(15) 0.0469(17) 0.0094(14) 0.0100(16) 0.0038(16)
C14 0.0399(15) 0.0323(15) 0.0643(18) 0.0120(14) 0.0007(14) -0.0083(13)
C17 0.0555(18) 0.0430(16) 0.0621(18) -0.0148(15) 0.0250(15) -0.0056(14)
C59 0.072(2) 0.0337(17) 0.068(2) 0.0147(16) 0.0205(18) 0.0016(16)
C68 0.080(2) 0.0403(18) 0.083(2) -0.0177(18) 0.051(2) -0.0034(17)
C45 0.0448(17) 0.0390(17) 0.064(2) 0.0248(15) 0.0145(15) -0.0006(14)
C79 0.066(2) 0.062(2) 0.084(2) 0.0212(19) 0.0334(19) 0.0202(18)
C70 0.080(2) 0.0444(18) 0.062(2) -0.0005(16) 0.0348(18) -0.0186(17)
C75 0.0501(19) 0.067(2) 0.071(2) -0.0087(19) 0.0229(17) -0.0210(17)
C72 0.077(2) 0.0445(17) 0.0578(19) 0.0111(15) 0.0116(17) 0.0242(16)
C27 0.0289(16) 0.049(2) 0.105(3) -0.003(2) -0.0127(18) 0.0019(15)
C36 0.055(2) 0.058(2) 0.063(2) 0.0110(18) -0.0199(18) -0.0233(18)
C76 0.072(2) 0.063(2) 0.073(2) 0.0066(19) 0.0280(19) 0.0189(19)
C74 0.0386(17) 0.086(2) 0.081(2) 0.016(2) 0.0075(17) 0.0014(18)
C78 0.074(2) 0.072(2) 0.083(2) 0.025(2) 0.042(2) 0.0291(19)
C18 0.061(2) 0.046(2) 0.093(3) 0.012(2) 0.004(2) -0.0227(18)
C77 0.071(2) 0.079(2) 0.077(2) 0.011(2) 0.040(2) 0.029(2)
C73 0.0507(18) 0.078(2) 0.085(2) 0.0216(19) 0.0176(17) 0.0241(17)
O6 0.113(3) 0.128(3) 0.174(3) 0.020(3) 0.016(3) 0.004(2)
C82 0.091(3) 0.099(3) 0.139(4) 0.005(3) -0.011(3) -0.007(3)
C80 0.108(3) 0.115(4) 0.150(4) 0.014(3) 0.026(3) 0.000(3)
C81 0.123(4) 0.131(4) 0.167(4) 0.017(4) -0.014(4) -0.036(3)
C83 0.132(4) 0.145(4) 0.147(4) 0.013(4) 0.014(4) -0.014(4)
O4A 0.119(3) 0.102(3) 0.068(2) -0.008(2) 0.029(2) 0.021(3)
C84A 0.104(3) 0.102(3) 0.074(3) 0.001(3) 0.037(3) -0.018(3)
C85A 0.091(3) 0.097(3) 0.071(3) -0.008(3) 0.046(2) -0.001(3)
C86A 0.092(3) 0.081(3) 0.064(3) -0.010(2) 0.035(2) -0.008(3)
C87A 0.102(3) 0.091(3) 0.070(3) -0.003(3) 0.027(3) 0.001(3)
O4B 0.090(2) 0.081(2) 0.070(2) 0.001(2) 0.015(2) -0.005(2)
C84B 0.112(3) 0.103(3) 0.089(3) -0.002(3) 0.016(3) -0.012(3)
C85B 0.112(4) 0.102(3) 0.091(3) -0.001(3) 0.023(3) -0.001(3)
C86B 0.085(3) 0.082(3) 0.065(3) 0.000(3) 0.024(3) -0.013(3)
C87B 0.093(3) 0.092(3) 0.078(3) 0.000(3) 0.027(3) -0.016(3)

loop_
_atom_type_symbol
_atom_type_description
_atom_type_scat_dispersion_real
_atom_type_scat_dispersion_imag
_atom_type_scat_source
C C 0.0033 0.0016 'International Tables Vol C Tables 4.2.6.8 and 6.1.1.4'
H H 0.0000 0.0000 'International Tables Vol C Tables 4.2.6.8 and 6.1.1.4'
B B 0.0013 0.0007 'International Tables Vol C Tables 4.2.6.8 and 6.1.1.4'
N N 0.0061 0.0033 'International Tables Vol C Tables 4.2.6.8 and 6.1.1.4'
O O 0.0106 0.0060 'International Tables Vol C Tables 4.2.6.8 and 6.1.1.4'
K K 0.2009 0.2494 'International Tables Vol C Tables 4.2.6.8 and 6.1.1.4'
Fe Fe 0.3463 0.8444 'International Tables Vol C Tables 4.2.6.8 and 6.1.1.4'

loop_
_geom_angle_atom_site_label_1
_geom_angle_atom_site_label_2
_geom_angle_atom_site_label_3
_geom_angle
_geom_angle_site_symmetry_1
_geom_angle_site_symmetry_3
N1 Fe1 N1 173.62(12) . 2_656
N1 Fe1 N3 96.30(8) . 2_656
N1 Fe1 N3 88.54(8) 2_656 2_656
N1 Fe1 N3 88.54(8) . .
N1 Fe1 N3 96.30(8) 2_656 .
N3 Fe1 N3 81.72(11) 2_656 .
N1 Fe1 N2 81.59(8) . .
N1 Fe1 N2 93.56(8) 2_656 .
N3 Fe1 N2 177.89(8) 2_656 .
N3 Fe1 N2 98.27(8) . .
N1 Fe1 N2 93.56(8) . 2_656
N1 Fe1 N2 81.60(8) 2_656 2_656
N3 Fe1 N2 98.28(8) 2_656 2_656
N3 Fe1 N2 177.89(8) . 2_656
N2 Fe1 N2 81.80(11) . 2_656
O4A K2 O4A 180.0(3) 7_656 .
O4B K2 O4B 180.0 . 7_656
O4A K2 O2 78.58(16) 7_656 .
O4A K2 O2 101.42(16) . .
O4B K2 O2 78.38(17) . .
O4B K2 O2 101.62(17) 7_656 .
O4A K2 O2 101.42(16) 7_656 7_656
O4A K2 O2 78.58(16) . 7_656
O4B K2 O2 101.63(17) . 7_656
O4B K2 O2 78.37(17) 7_656 7_656
O2 K2 O2 180.0 . 7_656
O4A K2 O1 98.59(16) 7_656 .
O4A K2 O1 81.42(16) . .
O4B K2 O1 79.49(15) . .
O4B K2 O1 100.50(15) 7_656 .
O2 K2 O1 61.08(8) . .
O2 K2 O1 118.92(8) 7_656 .
O4A K2 O1 81.42(16) 7_656 7_656
O4A K2 O1 98.58(16) . 7_656
O4B K2 O1 100.50(15) . 7_656
O4B K2 O1 79.50(15) 7_656 7_656
O2 K2 O1 118.92(8) . 7_656
O2 K2 O1 61.08(8) 7_656 7_656
O1 K2 O1 180.00(11) . 7_656
O4A K2 O3 98.52(17) 7_656 7_656
O4A K2 O3 81.48(17) . 7_656
O4B K2 O3 102.22(17) . 7_656
O4B K2 O3 77.78(17) 7_656 7_656
O2 K2 O3 119.74(8) . 7_656
O2 K2 O3 60.26(8) 7_656 7_656
O1 K2 O3 60.01(8) . 7_656
O1 K2 O3 119.99(8) 7_656 7_656
O4A K2 O3 81.48(17) 7_656 .
O4A K2 O3 98.52(17) . .
O4B K2 O3 77.78(17) . .
O4B K2 O3 102.22(17) 7_656 .
O2 K2 O3 60.26(8) . .
O2 K2 O3 119.74(8) 7_656 .
O1 K2 O3 119.99(8) . .
O1 K2 O3 60.01(8) 7_656 .
O3 K2 O3 180.0 7_656 .
O4B K2 C86B 156.61(17) . 7_656
O4B K2 C86B 23.39(17) 7_656 7_656
O2 K2 C86B 88.44(19) . 7_656
O2 K2 C86B 91.6(2) 7_656 7_656
O1 K2 C86B 77.21(15) . 7_656
O1 K2 C86B 102.79(15) 7_656 7_656
O3 K2 C86B 67.64(17) 7_656 7_656
O3 K2 C86B 112.36(17) . 7_656
C10 N2 C6 118.3(2) . .
C10 N2 Fe1 127.73(16) . .
C6 N2 Fe1 112.46(15) . .
C47 N3 C51 118.40(19) . .
C47 N3 Fe1 126.22(16) . .
C51 N3 Fe1 114.78(14) . .
C1 N1 C5 118.53(19) . .
C1 N1 Fe1 127.62(16) . .
C5 N1 Fe1 113.79(15) . .
C71 O1 C70 113.6(3) . .
C71 O1 K2 113.3(2) . .
C70 O1 K2 115.7(2) . .
N2 C10 C9 125.7(2) . .
N2 C10 H10 117.1 . .
C9 C10 H10 117.1 . .
C74 O3 C75 112.8(3) . .
C74 O3 K2 112.6(2) . .
C75 O3 K2 112.9(2) . .
N2 C6 C5 114.4(2) . .
N2 C6 C7 119.9(2) . .
C5 C6 C7 125.6(2) . .
N3 C51 C50 120.1(2) . .
N3 C51 C51 114.09(12) . 2_656
C50 C51 C51 125.80(14) . 2_656
N1 C5 C6 113.9(2) . .
N1 C5 C4 119.4(2) . .
C6 C5 C4 126.5(2) . .
C72 O2 C73 113.3(3) . .
C72 O2 K2 113.1(2) . .
C73 O2 K2 115.1(2) . .
N3 C47 C48 125.5(2) . .
N3 C47 H47 117.2 . .
C48 C47 H47 117.2 . .
C10 C9 C8 114.5(2) . .
C10 C9 B2 119.9(2) . .
C8 C9 B2 125.4(2) . .
C47 C48 C49 114.7(2) . .
C47 C48 B3 121.1(2) . .
C49 C48 B3 124.1(2) . .
C79 O5 C76 106.1(3) . .
C50 C49 C48 121.2(2) . .
C50 C49 H49 119.4 . .
C48 C49 H49 119.4 . .
N1 C1 C2 125.2(2) . .
N1 C1 H1 117.4 . .
C2 C1 H1 117.4 . .
C4 C3 C2 121.2(2) . .
C4 C3 H3 119.4 . .
C2 C3 H3 119.4 . .
C1 C2 C3 114.6(2) . .
C1 C2 B1 119.5(2) . .
C3 C2 B1 125.7(2) . .
C3 C4 C5 119.6(2) . .
C3 C4 H4 120.2 . .
C5 C4 H4 120.2 . .
C53 C52 C57 117.1(2) . .
C53 C52 B3 122.4(2) . .
C57 C52 B3 120.4(2) . .
C34 C29 C30 117.4(3) . .
C34 C29 B2 123.2(2) . .
C30 C29 B2 119.4(2) . .
C49 C50 C51 120.0(2) . .
C49 C50 H50 120.0 . .
C51 C50 H50 120.0 . .
C40 C39 C38 120.4(2) . .
C40 C39 C44 116.6(2) . .
C38 C39 C44 123.0(2) . .
C62 C61 C66 117.3(2) . .
C62 C61 B3 120.3(2) . .
C66 C61 B3 122.4(2) . .
C39 C38 C43 117.0(2) . .
C39 C38 B2 122.9(2) . .
C43 C38 B2 120.0(2) . .
C16 C11 C12 117.3(3) . .
C16 C11 B1 123.4(2) . .
C12 C11 B1 119.0(2) . .
C25 C20 C21 117.0(2) . .
C25 C20 B1 122.7(2) . .
C21 C20 B1 120.3(2) . .
C7 C8 C9 121.2(2) . .
C7 C8 H8 119.4 . .
C9 C8 H8 119.4 . .
C31 C30 C29 120.7(3) . .
C31 C30 C35 118.3(3) . .
C29 C30 C35 120.9(2) . .
C8 C7 C6 120.3(2) . .
C8 C7 H7 119.9 . .
C6 C7 H7 119.9 . .
C15 C16 C11 120.0(3) . .
C15 C16 C19 117.4(3) . .
C11 C16 C19 122.6(3) . .
C54 C53 C52 120.4(2) . .
C54 C53 C58 117.0(2) . .
C52 C53 C58 122.6(2) . .
C42 C43 C38 120.8(3) . .
C42 C43 C46 118.1(2) . .
C38 C43 C46 121.1(2) . .
C53 C58 H58A 109.5 . .
C53 C58 H58B 109.5 . .
H58A C58 H58B 109.5 . .
C53 C58 H58C 109.5 . .
H58A C58 H58C 109.5 . .
H58B C58 H58C 109.5 . .
C25 C28 H28A 109.5 . .
C25 C28 H28B 109.5 . .
H28A C28 H28B 109.5 . .
C25 C28 H28C 109.5 . .
H28A C28 H28C 109.5 . .
H28B C28 H28C 109.5 . .
C24 C25 C20 120.0(3) . .
C24 C25 C28 116.9(3) . .
C20 C25 C28 123.1(2) . .
C65 C66 C61 120.7(3) . .
C65 C66 C69 116.9(3) . .
C61 C66 C69 122.4(2) . .
C41 C40 C39 122.0(3) . .
C41 C40 H40 119.0 . .
C39 C40 H40 119.0 . .
C22 C21 C20 121.2(3) . .
C22 C21 C26 117.9(3) . .
C20 C21 C26 120.8(2) . .
C13 C12 C11 120.6(3) . .
C13 C12 C17 118.5(3) . .
C11 C12 C17 120.9(3) . .
C41 C42 C43 122.0(3) . .
C41 C42 H42 119.0 . .
C43 C42 H42 119.0 . .
C56 C57 C52 120.5(3) . .
C56 C57 C60 118.4(3) . .
C52 C57 C60 121.0(3) . .
C63 C62 C61 120.4(3) . .
C63 C62 C67 118.5(3) . .
C61 C62 C67 121.0(2) . .
C32 C31 C30 122.1(3) . .
C32 C31 H31 119.0 . .
C30 C31 H31 119.0 . .
C33 C34 C29 120.0(3) . .
C33 C34 C37 117.3(3) . .
C29 C34 C37 122.6(3) . .
C32 C33 C34 122.3(3) . .
C32 C33 H33 118.9 . .
C34 C33 H33 118.9 . .
C39 C44 H44A 109.5 . .
C39 C44 H44B 109.5 . .
H44A C44 H44B 109.5 . .
C39 C44 H44C 109.5 . .
H44A C44 H44C 109.5 . .
H44B C44 H44C 109.5 . .
C55 C54 C53 122.3(3) . .
C55 C54 H54 118.9 . .
C53 C54 H54 118.9 . .
C14 C15 C16 122.6(3) . .
C14 C15 H15 118.7 . .
C16 C15 H15 118.7 . .
C64 C65 C66 122.1(3) . .
C64 C65 H65 119.0 . .
C66 C65 H65 119.0 . .
C31 C32 C33 117.5(3) . .
C31 C32 C36 121.5(3) . .
C33 C32 C36 121.0(3) . .
C48 B3 C52 118.0(2) . .
C48 B3 C61 120.1(2) . .
C52 B3 C61 122.0(2) . .
C65 C64 C63 117.7(3) . .
C65 C64 C68 120.8(3) . .
C63 C64 C68 121.5(3) . .
C42 C41 C40 117.7(3) . .
C42 C41 C45 121.5(3) . .
C40 C41 C45 120.9(3) . .
C62 C67 H67A 109.5 . .
C62 C67 H67B 109.5 . .
H67A C67 H67B 109.5 . .
C62 C67 H67C 109.5 . .
H67A C67 H67C 109.5 . .
H67B C67 H67C 109.5 . .
C23 C22 C21 121.8(3) . .
C23 C22 H22 119.1 . .
C21 C22 H22 119.1 . .
C54 C55 C56 117.2(3) . .
C54 C55 C59 121.4(3) . .
C56 C55 C59 121.4(3) . .
C16 C19 H19A 109.5 . .
C16 C19 H19B 109.5 . .
H19A C19 H19B 109.5 . .
C16 C19 H19C 109.5 . .
H19A C19 H19C 109.5 . .
H19B C19 H19C 109.5 . .
C2 B1 C20 120.9(2) . .
C2 B1 C11 117.3(2) . .
C20 B1 C11 121.7(2) . .
C30 C35 H35A 109.5 . .
C30 C35 H35B 109.5 . .
H35A C35 H35B 109.5 . .
C30 C35 H35C 109.5 . .
H35A C35 H35C 109.5 . .
H35B C35 H35C 109.5 . .
C64 C63 C62 121.9(3) . .
C64 C63 H63 119.1 . .
C62 C63 H63 119.1 . .
C9 B2 C29 119.4(2) . .
C9 B2 C38 119.0(2) . .
C29 B2 C38 121.5(2) . .
C55 C56 C57 122.4(3) . .
C55 C56 H56 118.8 . .
C57 C56 H56 118.8 . .
C21 C26 H26A 109.5 . .
C21 C26 H26B 109.5 . .
H26A C26 H26B 109.5 . .
C21 C26 H26C 109.5 . .
H26A C26 H26C 109.5 . .
H26B C26 H26C 109.5 . .
C57 C60 H60A 109.5 . .
C57 C60 H60B 109.5 . .
H60A C60 H60B 109.5 . .
C57 C60 H60C 109.5 . .
H60A C60 H60C 109.5 . .
H60B C60 H60C 109.5 . .
C22 C23 C24 117.7(3) . .
C22 C23 C27 121.3(3) . .
C24 C23 C27 121.0(3) . .
C43 C46 H46A 109.5 . .
C43 C46 H46B 109.5 . .
H46A C46 H46B 109.5 . .
C43 C46 H46C 109.5 . .
H46A C46 H46C 109.5 . .
H46B C46 H46C 109.5 . .
C66 C69 H69A 109.5 . .
C66 C69 H69B 109.5 . .
H69A C69 H69B 109.5 . .
C66 C69 H69C 109.5 . .
H69A C69 H69C 109.5 . .
H69B C69 H69C 109.5 . .
C14 C13 C12 121.7(3) . .
C14 C13 H13 119.1 . .
C12 C13 H13 119.1 . .
C23 C24 C25 122.3(3) . .
C23 C24 H24 118.8 . .
C25 C24 H24 118.8 . .
C34 C37 H37A 109.5 . .
C34 C37 H37B 109.5 . .
H37A C37 H37B 109.5 . .
C34 C37 H37C 109.5 . .
H37A C37 H37C 109.5 . .
H37B C37 H37C 109.5 . .
O1 C71 C72 108.8(3) . .
O1 C71 H71A 109.9 . .
C72 C71 H71A 109.9 . .
O1 C71 H71B 109.9 . .
C72 C71 H71B 109.9 . .
H71A C71 H71B 108.3 . .
C15 C14 C13 117.7(3) . .
C15 C14 C18 121.5(4) . .
C13 C14 C18 120.8(4) . .
C12 C17 H17A 109.5 . .
C12 C17 H17B 109.5 . .
H17A C17 H17B 109.5 . .
C12 C17 H17C 109.5 . .
H17A C17 H17C 109.5 . .
H17B C17 H17C 109.5 . .
C55 C59 H59A 109.5 . .
C55 C59 H59B 109.5 . .
H59A C59 H59B 109.5 . .
C55 C59 H59C 109.5 . .
H59A C59 H59C 109.5 . .
H59B C59 H59C 109.5 . .
C64 C68 H68A 109.5 . .
C64 C68 H68B 109.5 . .
H68A C68 H68B 109.5 . .
C64 C68 H68C 109.5 . .
H68A C68 H68C 109.5 . .
H68B C68 H68C 109.5 . .
C41 C45 H45A 109.5 . .
C41 C45 H45B 109.5 . .
H45A C45 H45B 109.5 . .
C41 C45 H45C 109.5 . .
H45A C45 H45C 109.5 . .
H45B C45 H45C 109.5 . .
O5 C79 C78 104.8(4) . .
O5 C79 H79A 110.8 . .
C78 C79 H79A 110.8 . .
O5 C79 H79B 110.8 . .
C78 C79 H79B 110.8 . .
H79A C79 H79B 108.9 . .
O1 C70 C75 108.8(3) . 7_656
O1 C70 H70A 109.9 . .
C75 C70 H70A 109.9 7_656 .
O1 C70 H70B 109.9 . .
C75 C70 H70B 109.9 7_656 .
H70A C70 H70B 108.3 . .
O3 C75 C70 108.9(3) . 7_656
O3 C75 H75A 109.9 . .
C70 C75 H75A 109.9 7_656 .
O3 C75 H75B 109.9 . .
C70 C75 H75B 109.9 7_656 .
H75A C75 H75B 108.3 . .
O2 C72 C71 109.0(3) . .
O2 C72 H72A 109.9 . .
C71 C72 H72A 109.9 . .
O2 C72 H72B 109.9 . .
C71 C72 H72B 109.9 . .
H72A C72 H72B 108.3 . .
C23 C27 H27A 109.5 . .
C23 C27 H27B 109.5 . .
H27A C27 H27B 109.5 . .
C23 C27 H27C 109.5 . .
H27A C27 H27C 109.5 . .
H27B C27 H27C 109.5 . .
C32 C36 H36A 109.5 . .
C32 C36 H36B 109.5 . .
H36A C36 H36B 109.5 . .
C32 C36 H36C 109.5 . .
H36A C36 H36C 109.5 . .
H36B C36 H36C 109.5 . .
O5 C76 C77 107.7(4) . .
O5 C76 H76A 110.2 . .
C77 C76 H76A 110.2 . .
O5 C76 H76B 110.2 . .
C77 C76 H76B 110.2 . .
H76A C76 H76B 108.5 . .
O3 C74 C73 108.3(4) . .
O3 C74 H74A 110.0 . .
C73 C74 H74A 110.0 . .
O3 C74 H74B 110.0 . .
C73 C74 H74B 110.0 . .
H74A C74 H74B 108.4 . .
C77 C78 C79 103.4(4) . .
C77 C78 H78A 111.1 . .
C79 C78 H78A 111.1 . .
C77 C78 H78B 111.1 . .
C79 C78 H78B 111.1 . .
H78A C78 H78B 109.0 . .
C14 C18 H18A 109.5 . .
C14 C18 H18B 109.5 . .
H18A C18 H18B 109.5 . .
C14 C18 H18C 109.5 . .
H18A C18 H18C 109.5 . .
H18B C18 H18C 109.5 . .
C78 C77 C76 103.5(4) . .
C78 C77 H77A 111.1 . .
C76 C77 H77A 111.1 . .
C78 C77 H77B 111.1 . .
C76 C77 H77B 111.1 . .
H77A C77 H77B 109.0 . .
O2 C73 C74 108.8(3) . .
O2 C73 H73A 109.9 . .
C74 C73 H73A 109.9 . .
O2 C73 H73B 109.9 . .
C74 C73 H73B 109.9 . .
H73A C73 H73B 108.3 . .
C80 O6 C83 105.7(6) . .
C81 C82 C83 99.9(7) . .
C81 C82 H82A 111.8 . .
C83 C82 H82A 111.8 . .
C81 C82 H82B 111.8 . .
C83 C82 H82B 111.8 . .
H82A C82 H82B 109.5 . .
O6 C80 C81 108.5(6) . .
O6 C80 H80A 110.0 . .
C81 C80 H80A 110.0 . .
O6 C80 H80B 110.0 . .
C81 C80 H80B 110.0 . .
H80A C80 H80B 108.4 . .
C80 C81 C82 107.7(6) . .
C80 C81 H81A 110.2 . .
C82 C81 H81A 110.2 . .
C80 C81 H81B 110.2 . .
C82 C81 H81B 110.2 . .
H81A C81 H81B 108.5 . .
O6 C83 C82 104.7(7) . .
O6 C83 H83A 110.8 . .
C82 C83 H83A 110.8 . .
O6 C83 H83B 110.8 . .
C82 C83 H83B 110.8 . .
H83A C83 H83B 108.9 . .
C87A O4A C86A 106.2(6) . .
C87A O4A K2 130.1(5) . .
C86A O4A K2 123.3(5) . .
C87A C84A C85A 107.8(6) . .
C87A C84A H84A 110.2 . .
C85A C84A H84A 110.2 . .
C87A C84A H84B 110.2 . .
C85A C84A H84B 110.2 . .
H84A C84A H84B 108.5 . .
C84A C85A C86A 103.7(6) . .
C84A C85A H85A 111.0 . .
C86A C85A H85A 111.0 . .
C84A C85A H85B 111.0 . .
C86A C85A H85B 111.0 . .
H85A C85A H85B 109.0 . .
O4A C86A C85A 102.8(6) . .
O4A C86A H86A 111.2 . .
C85A C86A H86A 111.2 . .
O4A C86A H86B 111.2 . .
C85A C86A H86B 111.2 . .
H86A C86A H86B 109.1 . .
O4A C87A C84A 106.3(6) . .
O4A C87A H87A 110.5 . .
C84A C87A H87A 110.5 . .
O4A C87A H87B 110.5 . .
C84A C87A H87B 110.5 . .
H87A C87A H87B 108.7 . .
C86B O4B C85B 100.2(6) . .
C86B O4B K2 104.8(5) . .
C85B O4B K2 143.4(8) . .
C87B C84B C85B 95.5(7) . .
C87B C84B H84C 112.6 . .
C85B C84B H84C 112.6 . .
C87B C84B H84D 112.6 . .
C85B C84B H84D 112.6 . .
H84C C84B H84D 110.1 . .
O4B C85B C84B 100.7(8) . .
O4B C85B H85C 111.6 . .
C84B C85B H85C 111.6 . .
O4B C85B H85D 111.6 . .
C84B C85B H85D 111.6 . .
H85C C85B H85D 109.4 . .
O4B C86B C87B 109.4(6) . .
O4B C86B H86C 109.8 . .
C87B C86B H86C 109.8 . .
O4B C86B H86D 109.8 . .
C87B C86B H86D 109.8 . .
H86C C86B H86D 108.2 . .
C86B C87B C84B 103.5(8) . .
C86B C87B H87C 111.1 . .
C84B C87B H87C 111.1 . .
C86B C87B H87D 111.1 . .
C84B C87B H87D 111.1 . .
H87C C87B H87D 109.0 . .

loop_
_geom_bond_atom_site_label_1
_geom_bond_atom_site_label_2
_geom_bond_distance
_geom_bond_site_symmetry_2
Fe1 N1 1.9358(19) .
Fe1 N1 1.9359(19) 2_656
Fe1 N3 1.9625(19) 2_656
Fe1 N3 1.9627(19) .
Fe1 N2 1.9653(19) .
Fe1 N2 1.9653(19) 2_656
K2 O4A 2.692(6) 7_656
K2 O4A 2.692(6) .
K2 O4B 2.775(7) .
K2 O4B 2.775(7) 7_656
K2 O2 2.782(2) .
K2 O2 2.782(2) 7_656
K2 O1 2.784(2) .
K2 O1 2.784(2) 7_656
K2 O3 2.836(2) 7_656
K2 O3 2.836(2) .
K2 C86B 3.413(9) 7_656
N2 C10 1.334(3) .
N2 C6 1.387(3) .
N3 C47 1.330(3) .
N3 C51 1.387(3) .
N1 C1 1.329(3) .
N1 C5 1.388(3) .
O1 C71 1.419(4) .
O1 C70 1.425(5) .
C10 C9 1.410(3) .
C10 H10 0.9500 .
O3 C74 1.425(5) .
O3 C75 1.430(5) .
C6 C5 1.414(3) .
C6 C7 1.414(3) .
C51 C50 1.408(3) .
C51 C51 1.429(5) 2_656
C5 C4 1.415(3) .
O2 C72 1.414(5) .
O2 C73 1.421(5) .
C47 C48 1.410(3) .
C47 H47 0.9500 .
C9 C8 1.432(4) .
C9 B2 1.525(4) .
C48 C49 1.425(4) .
C48 B3 1.539(4) .
O5 C79 1.414(5) .
O5 C76 1.415(5) .
C49 C50 1.369(3) .
C49 H49 0.9500 .
C1 C2 1.407(3) .
C1 H1 0.9500 .
C3 C4 1.365(4) .
C3 C2 1.429(3) .
C3 H3 0.9500 .
C2 B1 1.530(4) .
C4 H4 0.9500 .
C52 C53 1.410(4) .
C52 C57 1.416(4) .
C52 B3 1.591(4) .
C29 C34 1.411(4) .
C29 C30 1.411(4) .
C29 B2 1.592(4) .
C50 H50 0.9500 .
C39 C40 1.398(4) .
C39 C38 1.411(4) .
C39 C44 1.516(4) .
C61 C62 1.411(4) .
C61 C66 1.416(4) .
C61 B3 1.593(4) .
C38 C43 1.419(4) .
C38 B2 1.593(4) .
C11 C16 1.407(4) .
C11 C12 1.411(4) .
C11 B1 1.595(4) .
C20 C25 1.413(4) .
C20 C21 1.417(4) .
C20 B1 1.591(4) .
C8 C7 1.362(4) .
C8 H8 0.9500 .
C30 C31 1.390(4) .
C30 C35 1.505(4) .
C7 H7 0.9500 .
C16 C15 1.397(4) .
C16 C19 1.507(4) .
C53 C54 1.394(4) .
C53 C58 1.517(4) .
C43 C42 1.387(4) .
C43 C46 1.508(4) .
C58 H58A 0.9800 .
C58 H58B 0.9800 .
C58 H58C 0.9800 .
C28 C25 1.509(4) .
C28 H28A 0.9800 .
C28 H28B 0.9800 .
C28 H28C 0.9800 .
C25 C24 1.400(4) .
C66 C65 1.392(4) .
C66 C69 1.508(4) .
C40 C41 1.388(4) .
C40 H40 0.9500 .
C21 C22 1.386(4) .
C21 C26 1.509(5) .
C12 C13 1.397(4) .
C12 C17 1.508(5) .
C42 C41 1.383(4) .
C42 H42 0.9500 .
C57 C56 1.388(4) .
C57 C60 1.513(4) .
C62 C63 1.397(4) .
C62 C67 1.507(4) .
C31 C32 1.381(5) .
C31 H31 0.9500 .
C34 C33 1.396(4) .
C34 C37 1.513(4) .
C33 C32 1.389(5) .
C33 H33 0.9500 .
C44 H44A 0.9800 .
C44 H44B 0.9800 .
C44 H44C 0.9800 .
C54 C55 1.384(4) .
C54 H54 0.9500 .
C15 C14 1.373(5) .
C15 H15 0.9500 .
C65 C64 1.380(5) .
C65 H65 0.9500 .
C32 C36 1.504(4) .
C64 C63 1.394(5) .
C64 C68 1.511(4) .
C41 C45 1.510(4) .
C67 H67A 0.9800 .
C67 H67B 0.9800 .
C67 H67C 0.9800 .
C22 C23 1.382(5) .
C22 H22 0.9500 .
C55 C56 1.385(5) .
C55 C59 1.512(4) .
C19 H19A 0.9800 .
C19 H19B 0.9800 .
C19 H19C 0.9800 .
C35 H35A 0.9800 .
C35 H35B 0.9800 .
C35 H35C 0.9800 .
C63 H63 0.9500 .
C56 H56 0.9500 .
C26 H26A 0.9800 .
C26 H26B 0.9800 .
C26 H26C 0.9800 .
C60 H60A 0.9800 .
C60 H60B 0.9800 .
C60 H60C 0.9800 .
C23 C24 1.386(5) .
C23 C27 1.517(4) .
C46 H46A 0.9800 .
C46 H46B 0.9800 .
C46 H46C 0.9800 .
C69 H69A 0.9800 .
C69 H69B 0.9800 .
C69 H69C 0.9800 .
C13 C14 1.381(5) .
C13 H13 0.9500 .
C24 H24 0.9500 .
C37 H37A 0.9800 .
C37 H37B 0.9800 .
C37 H37C 0.9800 .
C71 C72 1.483(6) .
C71 H71A 0.9900 .
C71 H71B 0.9900 .
C14 C18 1.519(5) .
C17 H17A 0.9800 .
C17 H17B 0.9800 .
C17 H17C 0.9800 .
C59 H59A 0.9800 .
C59 H59B 0.9800 .
C59 H59C 0.9800 .
C68 H68A 0.9800 .
C68 H68B 0.9800 .
C68 H68C 0.9800 .
C45 H45A 0.9800 .
C45 H45B 0.9800 .
C45 H45C 0.9800 .
C79 C78 1.523(6) .
C79 H79A 0.9900 .
C79 H79B 0.9900 .
C70 C75 1.466(6) 7_656
C70 H70A 0.9900 .
C70 H70B 0.9900 .
C75 C70 1.466(6) 7_656
C75 H75A 0.9900 .
C75 H75B 0.9900 .
C72 H72A 0.9900 .
C72 H72B 0.9900 .
C27 H27A 0.9800 .
C27 H27B 0.9800 .
C27 H27C 0.9800 .
C36 H36A 0.9800 .
C36 H36B 0.9800 .
C36 H36C 0.9800 .
C76 C77 1.534(6) .
C76 H76A 0.9900 .
C76 H76B 0.9900 .
C74 C73 1.480(7) .
C74 H74A 0.9900 .
C74 H74B 0.9900 .
C78 C77 1.515(7) .
C78 H78A 0.9900 .
C78 H78B 0.9900 .
C18 H18A 0.9800 .
C18 H18B 0.9800 .
C18 H18C 0.9800 .
C77 H77A 0.9900 .
C77 H77B 0.9900 .
C73 H73A 0.9900 .
C73 H73B 0.9900 .
O6 C80 1.406(8) .
O6 C83 1.432(9) .
C82 C81 1.468(10) .
C82 C83 1.519(10) .
C82 H82A 0.9900 .
C82 H82B 0.9900 .
C80 C81 1.439(10) .
C80 H80A 0.9900 .
C80 H80B 0.9900 .
C81 H81A 0.9900 .
C81 H81B 0.9900 .
C83 H83A 0.9900 .
C83 H83B 0.9900 .
O4A C87A 1.382(11) .
O4A C86A 1.384(10) .
C84A C87A 1.405(11) .
C84A C85A 1.408(8) .
C84A H84A 0.9900 .
C84A H84B 0.9900 .
C85A C86A 1.473(10) .
C85A H85A 0.9900 .
C85A H85B 0.9900 .
C86A H86A 0.9900 .
C86A H86B 0.9900 .
C87A H87A 0.9900 .
C87A H87B 0.9900 .
O4B C86B 1.402(8) .
O4B C85B 1.455(8) .
C84B C87B 1.482(9) .
C84B C85B 1.514(7) .
C84B H84C 0.9900 .
C84B H84D 0.9900 .
C85B H85C 0.9900 .
C85B H85D 0.9900 .
C86B C87B 1.457(9) .
C86B H86C 0.9900 .
C86B H86D 0.9900 .
C87B H87C 0.9900 .
C87B H87D 0.9900 .
